data_7013445
loop_
_publ_author_name
'Hollink, Emily'
'Stewart, Jeffrey C.'
'Wei, Pingrong'
'Stephan, Douglas W.'

_publ_section_title
;
 Ti and Zr bidentate bis-phosphinimide complexes
;
_journal_issue 20
_journal_name_full 'Dalton Transactions'
_journal_page_first 3968
_journal_paper_doi 10.1039/b308114a
_journal_year 2003
_chemical_formula_sum 'C36 H64 N4 P2 Ti'
_chemical_formula_weight 662.75
_space_group_IT_number 2
_symmetry_cell_setting triclinic
_symmetry_space_group_name_Hall '-P 1'
_symmetry_space_group_name_H-M 'P -1'
_atom_sites_solution_hydrogens geom
_atom_sites_solution_primary direct
_atom_sites_solution_secondary difmap
_audit_creation_method SHELXL-97
_cell_angle_alpha 102.835(11)
_cell_angle_beta 93.060(12)
_cell_angle_gamma 90.686(12)
_cell_formula_units_Z 2
_cell_length_a 8.726(5)
_cell_length_b 12.389(8)
_cell_length_c 18.381(11)
_cell_measurement_temperature 293(2)
_cell_measurement_theta_max 25.0
_cell_measurement_theta_min 2.0
_cell_volume 1934(2)
_computing_structure_refinement 'SHELXL-97 (Sheldrick, 1997)'
_computing_structure_solution 'SHELXS-97 (Sheldrick, 1990)'
_diffrn_ambient_temperature 293(2)
_diffrn_measured_fraction_theta_full 0.984
_diffrn_measured_fraction_theta_max 0.984
_diffrn_radiation_monochromator graphite
_diffrn_radiation_source 'fine-focus sealed tube'
_diffrn_radiation_type MoK\a
_diffrn_radiation_wavelength 0.71073
_diffrn_reflns_av_R_equivalents 0.0229
_diffrn_reflns_av_sigmaI/netI 0.0732
_diffrn_reflns_limit_h_max 9
_diffrn_reflns_limit_h_min -9
_diffrn_reflns_limit_k_max 11
_diffrn_reflns_limit_k_min -13
_diffrn_reflns_limit_l_max 20
_diffrn_reflns_limit_l_min -18
_diffrn_reflns_number 8246
_diffrn_reflns_theta_full 23.29
_diffrn_reflns_theta_max 23.29
_diffrn_reflns_theta_min 2.28
_exptl_absorpt_coefficient_mu 0.332
_exptl_absorpt_correction_T_max 0.256568
_exptl_absorpt_correction_T_min 0.167631
_exptl_absorpt_correction_type sadabs
_exptl_crystal_density_diffrn 1.138
_exptl_crystal_density_method 'not measured'
_exptl_crystal_F_000 720
_exptl_crystal_size_max 0.28
_exptl_crystal_size_mid 0.23
_exptl_crystal_size_min 0.21
_refine_diff_density_max 0.575
_refine_diff_density_min -0.337
_refine_diff_density_rms 0.070
_refine_ls_extinction_method none
_refine_ls_goodness_of_fit_ref 0.862
_refine_ls_hydrogen_treatment mixed
_refine_ls_matrix_type full
_refine_ls_number_parameters 364
_refine_ls_number_reflns 5491
_refine_ls_number_restraints 0
_refine_ls_restrained_S_all 0.862
_refine_ls_R_factor_all 0.1072
_refine_ls_R_factor_gt 0.0680
_refine_ls_shift/su_max 0.023
_refine_ls_shift/su_mean 0.002
_refine_ls_structure_factor_coef Fsqd
_refine_ls_weighting_details 'calc w=1/[\s^2^(Fo^2^)+(0.1593P)^2^+0.0000P] where P=(Fo^2^+2Fc^2^)/3'
_refine_ls_weighting_scheme calc
_refine_ls_wR_factor_gt 0.1975
_refine_ls_wR_factor_ref 0.2154
_reflns_number_gt 3079
_reflns_number_total 5491
_reflns_threshold_expression >2sigma(I)
_cod_data_source_file b308114a.txt
_cod_data_source_block m-C6H4(CH2(Cy2)PN)2Ti(NMe2)2
_cod_original_sg_symbol_H-M P-1
_cod_database_code 7013445

loop_
_symmetry_equiv_pos_as_xyz
'x, y, z'
'-x, -y, -z'

loop_
_atom_site_label
_atom_site_type_symbol
_atom_site_fract_x
_atom_site_fract_y
_atom_site_fract_z
_atom_site_U_iso_or_equiv
_atom_site_adp_type
_atom_site_occupancy
_atom_site_symmetry_multiplicity
_atom_site_calc_flag
_atom_site_refinement_flags
_atom_site_disorder_assembly
_atom_site_disorder_group
Ti1 Ti 0.86014(9) -0.00402(8) 0.27063(5) 0.0488(3) Uani 1 1 d . . .
P1 P 0.74835(16) 0.25725(12) 0.31089(8) 0.0578(4) Uani 1 1 d . . .
P2 P 0.71421(15) -0.15990(11) 0.10700(7) 0.0497(4) Uani 1 1 d . . .
N1 N 0.8384(5) 0.1497(4) 0.2837(2) 0.0604(12) Uani 1 1 d . . .
N2 N 0.8138(5) -0.0873(3) 0.1740(2) 0.0560(11) Uani 1 1 d . . .
N3 N 0.7383(5) -0.0578(4) 0.3401(2) 0.0655(12) Uani 1 1 d . . .
N4 N 1.0634(5) -0.0331(4) 0.3026(2) 0.0613(12) Uani 1 1 d . . .
C1 C 0.5795(5) 0.1036(4) 0.1486(3) 0.0498(13) Uani 1 1 d . . .
H1A H 0.6809 0.1123 0.1373 0.060 Uiso 1 1 calc R . .
C2 C 0.5145(6) 0.1882(5) 0.2000(3) 0.0547(13) Uani 1 1 d . . .
C3 C 0.3626(7) 0.1720(6) 0.2148(3) 0.0720(17) Uani 1 1 d . . .
H3A H 0.3154 0.2266 0.2488 0.086 Uiso 1 1 calc R . .
C4 C 0.2802(6) 0.0780(6) 0.1807(3) 0.0750(18) Uani 1 1 d . . .
H4A H 0.1783 0.0703 0.1915 0.090 Uiso 1 1 calc R . .
C5 C 0.3465(6) -0.0055(5) 0.1306(3) 0.0653(15) Uani 1 1 d . . .
H5A H 0.2901 -0.0696 0.1085 0.078 Uiso 1 1 calc R . .
C6 C 0.4986(6) 0.0065(4) 0.1133(3) 0.0514(13) Uani 1 1 d . . .
C7 C 0.6115(6) 0.2877(5) 0.2381(3) 0.0659(15) Uani 1 1 d . . .
H7A H 0.5452 0.3465 0.2608 0.079 Uiso 1 1 calc R . .
H7B H 0.6682 0.3137 0.2011 0.079 Uiso 1 1 calc R . .
C8 C 0.6284(7) 0.2520(5) 0.3898(3) 0.0662(15) Uani 1 1 d . . .
H8A H 0.5580 0.1884 0.3716 0.079 Uiso 1 1 calc R . .
C9 C 0.5257(8) 0.3502(6) 0.4156(3) 0.090(2) Uani 1 1 d . . .
H9A H 0.4606 0.3618 0.3737 0.108 Uiso 1 1 calc R . .
H9B H 0.5885 0.4167 0.4345 0.108 Uiso 1 1 calc R . .
C10 C 0.4250(9) 0.3278(7) 0.4778(4) 0.115(3) Uani 1 1 d . . .
H10A H 0.3609 0.3912 0.4938 0.138 Uiso 1 1 calc R . .
H10B H 0.3576 0.2644 0.4570 0.138 Uiso 1 1 calc R . .
C11 C 0.5116(10) 0.3070(7) 0.5428(4) 0.106(3) Uani 1 1 d . . .
H11A H 0.4420 0.2915 0.5788 0.127 Uiso 1 1 calc R . .
H11B H 0.5746 0.3716 0.5664 0.127 Uiso 1 1 calc R . .
C12 C 0.6137(10) 0.2070(7) 0.5168(4) 0.110(3) Uani 1 1 d . . .
H12A H 0.5491 0.1417 0.4971 0.132 Uiso 1 1 calc R . .
H12B H 0.6754 0.1939 0.5593 0.132 Uiso 1 1 calc R . .
C13 C 0.7211(8) 0.2251(6) 0.4559(3) 0.089(2) Uani 1 1 d . . .
H13A H 0.7934 0.2855 0.4769 0.107 Uiso 1 1 calc R . .
H13B H 0.7790 0.1588 0.4389 0.107 Uiso 1 1 calc R . .
C14 C 0.8708(8) 0.3821(6) 0.3375(4) 0.089(2) Uiso 1 1 d . . .
C15 C 0.8130(15) 0.4865(12) 0.3433(7) 0.086(4) Uiso 0.50 1 d P . .
C15A C 0.9379(18) 0.4075(13) 0.2555(8) 0.105(5) Uiso 0.50 1 d P . .
C16 C 0.9339(19) 0.5881(15) 0.3738(9) 0.114(5) Uiso 0.50 1 d P . .
C16A C 1.024(2) 0.5360(17) 0.2733(11) 0.136(6) Uiso 0.50 1 d P . .
C17 C 1.1034(14) 0.5558(10) 0.3312(6) 0.155(4) Uiso 1 1 d . . .
C18 C 1.1565(17) 0.4642(13) 0.3287(8) 0.096(4) Uiso 0.50 1 d P . .
C18A C 1.066(3) 0.518(2) 0.4038(13) 0.169(8) Uiso 0.50 1 d P . .
C19 C 1.0287(16) 0.3577(11) 0.3011(7) 0.086(4) Uiso 0.50 1 d P . .
C19A C 0.972(2) 0.3860(15) 0.3825(10) 0.122(5) Uiso 0.50 1 d P . .
C20 C 0.5775(6) -0.0811(4) 0.0593(3) 0.0600(14) Uani 1 1 d . . .
H20A H 0.6325 -0.0465 0.0256 0.072 Uiso 1 1 calc R . .
H20B H 0.5009 -0.1320 0.0295 0.072 Uiso 1 1 calc R . .
C21 C 0.8283(6) -0.2304(5) 0.0296(3) 0.0653(15) Uiso 1 1 d . . .
C22 C 0.9271(10) -0.3176(7) 0.0497(5) 0.083(2) Uiso 0.75 1 d P . .
C22A C 0.769(2) -0.2710(16) -0.0404(10) 0.049(5) Uiso 0.25 1 d P . .
C23 C 1.0222(12) -0.3734(9) -0.0218(6) 0.106(3) Uiso 0.75 1 d P . .
C23A C 0.889(3) -0.338(2) -0.0963(14) 0.084(7) Uiso 0.25 1 d P . .
C24 C 1.1160(13) -0.2845(11) -0.0428(6) 0.103(3) Uiso 0.75 1 d P . .
C24A C 1.021(3) -0.268(2) -0.0945(13) 0.066(6) Uiso 0.25 1 d P . .
C25 C 1.0139(13) -0.1967(10) -0.0704(6) 0.103(3) Uiso 0.75 1 d P . .
C25A C 1.109(4) -0.212(3) -0.0227(19) 0.109(10) Uiso 0.25 1 d P . .
C26 C 0.9175(11) -0.1380(8) -0.0004(5) 0.085(3) Uiso 0.75 1 d P . .
C26A C 0.979(3) -0.153(2) 0.0354(13) 0.067(6) Uiso 0.25 1 d P . .
C27 C 0.5861(6) -0.2609(5) 0.1347(3) 0.0622(15) Uani 1 1 d . . .
H27A H 0.5048 -0.2167 0.1606 0.075 Uiso 1 1 calc R . .
C28 C 0.6621(7) -0.3174(6) 0.1928(4) 0.0831(19) Uani 1 1 d . . .
H28A H 0.7097 -0.2621 0.2338 0.100 Uiso 1 1 calc R . .
H28B H 0.7412 -0.3661 0.1703 0.100 Uiso 1 1 calc R . .
C29 C 0.5371(10) -0.3861(7) 0.2228(4) 0.113(3) Uani 1 1 d . . .
H29A H 0.5857 -0.4242 0.2583 0.136 Uiso 1 1 calc R . .
H29B H 0.4631 -0.3360 0.2488 0.136 Uiso 1 1 calc R . .
C30 C 0.4559(10) -0.4684(6) 0.1614(5) 0.116(3) Uani 1 1 d . . .
H30A H 0.3767 -0.5068 0.1816 0.140 Uiso 1 1 calc R . .
H30B H 0.5280 -0.5228 0.1383 0.140 Uiso 1 1 calc R . .
C31 C 0.3846(8) -0.4134(6) 0.1035(4) 0.099(2) Uani 1 1 d . . .
H31A H 0.3052 -0.3646 0.1256 0.119 Uiso 1 1 calc R . .
H31B H 0.3365 -0.4694 0.0631 0.119 Uiso 1 1 calc R . .
C32 C 0.5022(8) -0.3462(5) 0.0718(3) 0.0825(18) Uani 1 1 d . . .
H32A H 0.5759 -0.3956 0.0449 0.099 Uiso 1 1 calc R . .
H32B H 0.4503 -0.3086 0.0368 0.099 Uiso 1 1 calc R . .
C33 C 0.7871(9) -0.1010(8) 0.4032(4) 0.118(3) Uani 1 1 d . . .
H33A H 0.6989 -0.1215 0.4265 0.177 Uiso 1 1 calc R . .
H33B H 0.8471 -0.0455 0.4383 0.177 Uiso 1 1 calc R . .
H33C H 0.8482 -0.1649 0.3871 0.177 Uiso 1 1 calc R . .
C34 C 0.5760(6) -0.0613(5) 0.3296(3) 0.0802(18) Uani 1 1 d . . .
H34A H 0.5322 -0.0904 0.3683 0.120 Uiso 1 1 calc R . .
H34B H 0.5459 -0.1079 0.2818 0.120 Uiso 1 1 calc R . .
H34C H 0.5399 0.0122 0.3316 0.120 Uiso 1 1 calc R . .
C35 C 1.1419(8) -0.1359(6) 0.2749(4) 0.095(2) Uani 1 1 d . . .
H35A H 1.2430 -0.1318 0.2988 0.143 Uiso 1 1 calc R . .
H35B H 1.1493 -0.1471 0.2218 0.143 Uiso 1 1 calc R . .
H35C H 1.0850 -0.1967 0.2858 0.143 Uiso 1 1 calc R . .
C36 C 1.1554(7) 0.0433(6) 0.3616(3) 0.092(2) Uani 1 1 d . . .
H36A H 1.2539 0.0122 0.3685 0.138 Uiso 1 1 calc R . .
H36B H 1.1037 0.0549 0.4074 0.138 Uiso 1 1 calc R . .
H36C H 1.1688 0.1127 0.3474 0.138 Uiso 1 1 calc R . .

loop_
_atom_site_aniso_label
_atom_site_aniso_U_11
_atom_site_aniso_U_22
_atom_site_aniso_U_33
_atom_site_aniso_U_23
_atom_site_aniso_U_13
_atom_site_aniso_U_12
Ti1 0.0394(5) 0.0563(7) 0.0486(6) 0.0082(4) -0.0009(4) -0.0021(4)
P1 0.0560(8) 0.0517(9) 0.0625(9) 0.0046(7) 0.0094(7) -0.0030(7)
P2 0.0505(8) 0.0548(9) 0.0431(7) 0.0103(6) -0.0016(6) -0.0006(6)
N1 0.057(3) 0.061(3) 0.059(3) 0.005(2) -0.001(2) 0.000(2)
N2 0.057(3) 0.056(3) 0.052(2) 0.008(2) -0.008(2) 0.007(2)
N3 0.057(3) 0.077(3) 0.062(3) 0.014(2) 0.004(2) -0.002(2)
N4 0.044(2) 0.071(3) 0.068(3) 0.016(2) -0.008(2) -0.001(2)
C1 0.044(3) 0.062(4) 0.051(3) 0.028(3) 0.006(2) 0.005(3)
C2 0.056(3) 0.059(4) 0.055(3) 0.023(3) 0.008(3) 0.011(3)
C3 0.060(4) 0.089(5) 0.072(4) 0.023(3) 0.018(3) 0.023(4)
C4 0.043(3) 0.108(6) 0.079(4) 0.030(4) 0.013(3) -0.001(4)
C5 0.052(3) 0.081(4) 0.067(3) 0.028(3) -0.008(3) -0.012(3)
C6 0.052(3) 0.060(4) 0.046(3) 0.022(3) -0.002(2) 0.005(3)
C7 0.071(4) 0.058(4) 0.073(4) 0.021(3) 0.016(3) 0.018(3)
C8 0.072(4) 0.061(4) 0.062(3) 0.003(3) 0.012(3) -0.005(3)
C9 0.081(4) 0.103(6) 0.079(4) 0.002(4) 0.018(4) 0.015(4)
C10 0.096(5) 0.119(7) 0.107(6) -0.029(5) 0.037(5) 0.004(5)
C11 0.119(6) 0.111(7) 0.077(5) -0.007(4) 0.033(5) -0.025(5)
C12 0.145(7) 0.111(7) 0.079(5) 0.031(4) 0.032(5) -0.001(5)
C13 0.101(5) 0.097(5) 0.069(4) 0.018(4) 0.014(4) 0.016(4)
C20 0.067(3) 0.063(4) 0.051(3) 0.018(3) -0.006(3) -0.004(3)
C27 0.063(3) 0.068(4) 0.058(3) 0.022(3) -0.005(3) -0.007(3)
C28 0.088(4) 0.081(5) 0.088(4) 0.037(4) -0.010(4) -0.009(4)
C29 0.158(8) 0.100(6) 0.094(5) 0.052(5) 0.003(5) -0.026(6)
C30 0.129(7) 0.071(5) 0.153(7) 0.039(5) 0.001(6) -0.032(5)
C31 0.088(5) 0.088(5) 0.118(6) 0.020(5) 0.000(4) -0.029(4)
C32 0.085(4) 0.077(5) 0.082(4) 0.011(3) -0.001(3) -0.015(4)
C33 0.095(5) 0.165(8) 0.115(6) 0.075(6) 0.011(5) -0.006(5)
C34 0.061(4) 0.078(5) 0.097(4) 0.006(3) 0.022(3) -0.011(3)
C35 0.079(4) 0.095(6) 0.112(5) 0.027(4) -0.024(4) 0.014(4)
C36 0.070(4) 0.121(6) 0.077(4) 0.010(4) -0.021(3) 0.001(4)

loop_
_atom_type_symbol
_atom_type_description
_atom_type_scat_dispersion_real
_atom_type_scat_dispersion_imag
_atom_type_scat_source
C C 0.0033 0.0016 'International Tables Vol C Tables 4.2.6.8 and 6.1.1.4'
H H 0.0000 0.0000 'International Tables Vol C Tables 4.2.6.8 and 6.1.1.4'
N N 0.0061 0.0033 'International Tables Vol C Tables 4.2.6.8 and 6.1.1.4'
P P 0.1023 0.0942 'International Tables Vol C Tables 4.2.6.8 and 6.1.1.4'
Ti Ti 0.2776 0.4457 'International Tables Vol C Tables 4.2.6.8 and 6.1.1.4'

loop_
_geom_angle_atom_site_label_1
_geom_angle_atom_site_label_2
_geom_angle_atom_site_label_3
_geom_angle
_geom_angle_site_symmetry_1
_geom_angle_site_symmetry_3
_geom_angle_publ_flag
N2 Ti1 N1 115.61(18) . . ?
N2 Ti1 N4 109.68(18) . . ?
N1 Ti1 N4 109.08(19) . . ?
N2 Ti1 N3 109.65(19) . . ?
N1 Ti1 N3 109.64(19) . . ?
N4 Ti1 N3 102.3(2) . . ?
N1 P1 C14 113.6(3) . . ?
N1 P1 C8 113.5(3) . . ?
C14 P1 C8 107.9(3) . . ?
N1 P1 C7 113.0(2) . . ?
C14 P1 C7 103.8(3) . . ?
C8 P1 C7 104.2(3) . . ?
N2 P2 C27 113.6(2) . . ?
N2 P2 C21 113.5(2) . . ?
C27 P2 C21 109.8(3) . . ?
N2 P2 C20 114.6(2) . . ?
C27 P2 C20 102.1(3) . . ?
C21 P2 C20 102.2(2) . . ?
P1 N1 Ti1 151.3(3) . . ?
P2 N2 Ti1 157.7(3) . . ?
C34 N3 C33 111.2(5) . . ?
C34 N3 Ti1 119.5(4) . . ?
C33 N3 Ti1 129.2(4) . . ?
C35 N4 C36 112.2(5) . . ?
C35 N4 Ti1 124.2(4) . . ?
C36 N4 Ti1 123.5(4) . . ?
C2 C1 C6 122.7(5) . . ?
C3 C2 C1 116.6(5) . . ?
C3 C2 C7 124.0(5) . . ?
C1 C2 C7 119.4(5) . . ?
C4 C3 C2 122.0(5) . . ?
C3 C4 C5 120.8(5) . . ?
C4 C5 C6 119.8(5) . . ?
C5 C6 C1 118.1(5) . . ?
C5 C6 C20 122.5(5) . . ?
C1 C6 C20 119.4(4) . . ?
C2 C7 P1 112.4(4) . . ?
C13 C8 C9 110.8(5) . . ?
C13 C8 P1 112.2(4) . . ?
C9 C8 P1 116.9(4) . . ?
C8 C9 C10 109.8(6) . . ?
C11 C10 C9 114.2(6) . . ?
C10 C11 C12 108.3(6) . . ?
C11 C12 C13 112.1(6) . . ?
C8 C13 C12 110.6(6) . . ?
C19A C14 C15 109.2(12) . . ?
C19A C14 C19 68.1(10) . . ?
C15 C14 C19 117.8(9) . . ?
C19A C14 C15A 110.6(11) . . ?
C15 C14 C15A 82.2(8) . . ?
C19 C14 C15A 48.7(7) . . ?
C19A C14 P1 119.3(11) . . ?
C15 C14 P1 122.0(8) . . ?
C19 C14 P1 108.7(6) . . ?
C15A C14 P1 106.7(6) . . ?
C14 C15 C16 115.7(11) . . ?
C19 C15A C16A 100.4(13) . . ?
C19 C15A C14 59.2(8) . . ?
C16A C15A C14 109.5(10) . . ?
C18A C16 C15 96.9(14) . . ?
C18A C16 C17 55.9(10) . . ?
C15 C16 C17 108.3(11) . . ?
C18A C16 C16A 85.1(13) . . ?
C15 C16 C16A 83.9(10) . . ?
C17 C16 C16A 36.9(7) . . ?
C17 C16A C15A 112.5(16) . . ?
C17 C16A C18 40.3(9) . . ?
C15A C16A C18 79.3(11) . . ?
C17 C16A C16 58.1(11) . . ?
C15A C16A C16 94.9(11) . . ?
C18 C16A C16 81.9(10) . . ?
C16A C17 C18 99.7(15) . . ?
C16A C17 C18A 125.0(16) . . ?
C18 C17 C18A 71.2(12) . . ?
C16A C17 C16 85.0(13) . . ?
C18 C17 C16 119.0(12) . . ?
C18A C17 C16 58.1(10) . . ?
C17 C18 C18A 64.0(11) . . ?
C17 C18 C19 114.8(13) . . ?
C18A C18 C19 93.3(12) . . ?
C17 C18 C16A 40.0(9) . . ?
C18A C18 C16A 89.2(13) . . ?
C19 C18 C16A 83.8(10) . . ?
C17 C18A C16 66.0(12) . . ?
C17 C18A C18 44.9(9) . . ?
C16 C18A C18 103.7(15) . . ?
C17 C18A C19A 111.2(15) . . ?
C16 C18A C19A 99.2(15) . . ?
C18 C18A C19A 82.4(13) . . ?
C15A C19 C19A 110.0(13) . . ?
C15A C19 C14 72.0(10) . . ?
C19A C19 C14 43.8(7) . . ?
C15A C19 C18 96.1(12) . . ?
C19A C19 C18 87.4(11) . . ?
C14 C19 C18 112.5(10) . . ?
C14 C19A C19 68.1(11) . . ?
C14 C19A C18A 111.1(15) . . ?
C19 C19A C18A 92.7(13) . . ?
C6 C20 P2 112.4(3) . . ?
C22A C21 C22 106.8(10) . . ?
C22A C21 C26 88.8(9) . . ?
C22 C21 C26 114.6(6) . . ?
C22A C21 C26A 114.9(12) . . ?
C22 C21 C26A 88.2(10) . . ?
C26 C21 C26A 32.2(8) . . ?
C22A C21 P2 123.6(9) . . ?
C22 C21 P2 113.1(5) . . ?
C26 C21 P2 107.9(5) . . ?
C26A C21 P2 104.7(9) . . ?
C21 C22 C23 109.0(7) . . ?
C21 C22A C23A 114.0(15) . . ?
C24 C23 C22 108.3(9) . . ?
C24 C23 C23A 80.1(10) . . ?
C22 C23 C23A 97.9(10) . . ?
C24A C23A C22A 108(2) . . ?
C24A C23A C23 76.2(16) . . ?
C22A C23A C23 96.4(14) . . ?
C24A C23A C25 23.6(12) . . ?
C22A C23A C25 84.8(14) . . ?
C23 C23A C25 81.9(11) . . ?
C25A C24 C24A 86(3) . . ?
C25A C24 C23 124(3) . . ?
C24A C24 C23 95.9(14) . . ?
C25A C24 C25 51(2) . . ?
C24A C24 C25 35.0(11) . . ?
C23 C24 C25 112.2(9) . . ?
C25 C24A C24 90(2) . . ?
C25 C24A C23A 117(3) . . ?
C24 C24A C23A 108(2) . . ?
C25 C24A C25A 54(2) . . ?
C24 C24A C25A 36.5(15) . . ?
C23A C24A C25A 123(2) . . ?
C24A C25 C25A 90(3) . . ?
C24A C25 C24 54.9(17) . . ?
C25A C25 C24 35.0(18) . . ?
C24A C25 C26 132(2) . . ?
C25A C25 C26 84.7(18) . . ?
C24 C25 C26 106.5(9) . . ?
C24A C25 C26A 122(2) . . ?
C25A C25 C26A 57.9(18) . . ?
C24 C25 C26A 81.5(10) . . ?
C26 C25 C26A 26.9(7) . . ?
C24A C25 C23A 39.5(18) . . ?
C25A C25 C23A 104(2) . . ?
C24 C25 C23A 74.6(10) . . ?
C26 C25 C23A 96.2(9) . . ?
C26A C25 C23A 99.2(11) . . ?
C24 C25A C25 94(3) . . ?
C24 C25A C24A 58(2) . . ?
C25 C25A C24A 36.5(14) . . ?
C24 C25A C26A 126(3) . . ?
C25 C25A C26A 84(2) . . ?
C24A C25A C26A 107(2) . . ?
C24 C25A C26 124(3) . . ?
C25 C25A C26 56.4(16) . . ?
C24A C25A C26 84(2) . . ?
C26A C25A C26 27.2(10) . . ?
C26A C26 C21 74.8(17) . . ?
C26A C26 C25 97.5(17) . . ?
C21 C26 C25 109.2(7) . . ?
C26A C26 C25A 58.8(18) . . ?
C21 C26 C25A 99.9(12) . . ?
C25 C26 C25A 38.9(10) . . ?
C26 C26A C21 73.0(18) . . ?
C26 C26A C25A 94(2) . . ?
C21 C26A C25A 112.1(18) . . ?
C26 C26A C25 55.6(15) . . ?
C21 C26A C25 94.5(12) . . ?
C25A C26A C25 38.6(13) . . ?
C32 C27 C28 110.7(5) . . ?
C32 C27 P2 117.0(4) . . ?
C28 C27 P2 113.1(4) . . ?
C27 C28 C29 109.2(5) . . ?
C30 C29 C28 111.7(6) . . ?
C29 C30 C31 111.0(6) . . ?
C30 C31 C32 112.3(6) . . ?
C27 C32 C31 110.4(5) . . ?

loop_
_geom_bond_atom_site_label_1
_geom_bond_atom_site_label_2
_geom_bond_distance
_geom_bond_site_symmetry_2
_geom_bond_publ_flag
Ti1 N2 1.866(4) . ?
Ti1 N1 1.879(5) . ?
Ti1 N4 1.902(4) . ?
Ti1 N3 1.926(5) . ?
P1 N1 1.553(4) . ?
P1 C14 1.829(8) . ?
P1 C8 1.845(5) . ?
P1 C7 1.850(6) . ?
P2 N2 1.567(4) . ?
P2 C27 1.839(5) . ?
P2 C21 1.843(6) . ?
P2 C20 1.855(5) . ?
N3 C34 1.418(7) . ?
N3 C33 1.428(8) . ?
N4 C35 1.456(8) . ?
N4 C36 1.465(7) . ?
C1 C2 1.395(7) . ?
C1 C6 1.397(7) . ?
C2 C3 1.388(8) . ?
C2 C7 1.501(8) . ?
C3 C4 1.369(8) . ?
C4 C5 1.379(8) . ?
C5 C6 1.395(7) . ?
C6 C20 1.500(7) . ?
C8 C13 1.524(8) . ?
C8 C9 1.524(8) . ?
C9 C10 1.549(9) . ?
C10 C11 1.452(10) . ?
C11 C12 1.539(10) . ?
C12 C13 1.549(8) . ?
C14 C19A 1.170(18) . ?
C14 C15 1.378(14) . ?
C14 C19 1.568(15) . ?
C14 C15A 1.735(16) . ?
C15 C16 1.61(2) . ?
C15A C19 1.371(19) . ?
C15A C16A 1.71(2) . ?
C16 C18A 1.60(3) . ?
C16 C17 1.721(19) . ?
C16 C16A 2.02(2) . ?
C16A C17 1.216(19) . ?
C16A C18 1.86(3) . ?
C17 C18 1.223(16) . ?
C17 C18A 1.56(2) . ?
C18 C18A 1.64(2) . ?
C18 C19 1.69(2) . ?
C18A C19A 1.77(3) . ?
C19 C19A 1.57(2) . ?
C21 C22A 1.347(19) . ?
C21 C22 1.487(10) . ?
C21 C26 1.588(11) . ?
C21 C26A 1.60(2) . ?
C22 C23 1.618(13) . ?
C22A C23A 1.61(3) . ?
C23 C24 1.494(14) . ?
C23 C23A 1.88(3) . ?
C23A C24A 1.43(3) . ?
C23A C25 2.00(3) . ?
C24 C25A 0.90(4) . ?
C24 C24A 1.28(2) . ?
C24 C25 1.567(16) . ?
C24A C25 0.90(2) . ?
C24A C25A 1.51(4) . ?
C25 C25A 1.22(3) . ?
C25 C26 1.614(13) . ?
C25 C26A 1.94(3) . ?
C25A C26A 1.65(4) . ?
C25A C26 1.93(4) . ?
C26 C26A 0.88(2) . ?
C27 C32 1.529(8) . ?
C27 C28 1.529(8) . ?
C28 C29 1.571(9) . ?
C29 C30 1.484(10) . ?
C30 C31 1.498(10) . ?
C31 C32 1.532(9) . ?
